data_7059935
loop_
_publ_author_name
'Tang, Jie'
'Chen, Jieyi'
'Yang, Pengju'
'Yang, Hongwei'
'Cheng, Guangbin'

_publ_section_title
;
 An efficient strategy for the preparation of insensitive energetic
 materials: intramolecular cyclization of picrylhydrazone into an indazole
 derivative
;
_journal_issue 37
_journal_name_full 'New Journal of Chemistry'
_journal_page_first 15849
_journal_page_last 15856
_journal_paper_doi 10.1039/D0NJ03476B
_journal_volume 44
_journal_year 2020
_chemical_formula_moiety '2(C3 H7 N O), C16 H8 N14 O12'
_chemical_formula_sum 'C22 H22 N16 O14'
_chemical_formula_weight 734.55
_space_group_crystal_system triclinic
_space_group_IT_number 2
_space_group_name_Hall '-P 1'
_space_group_name_H-M_alt 'P -1'
_atom_sites_solution_hydrogens geom
_atom_sites_solution_primary dual
_audit_creation_date 2020-08-09
_audit_creation_method
;
Olex2 1.2
(compiled 2018.05.29 svn.r3508 for OlexSys, GUI svn.r5506)
;
_audit_update_record
;
2020-08-14 deposited with the CCDC.	2020-08-25 downloaded from the CCDC.
;
_cell_angle_alpha 81.816(2)
_cell_angle_beta 80.771(2)
_cell_angle_gamma 80.036(2)
_cell_formula_units_Z 1
_cell_length_a 7.8751(4)
_cell_length_b 8.0958(3)
_cell_length_c 12.3520(5)
_cell_measurement_reflns_used 3258
_cell_measurement_temperature 170(2)
_cell_measurement_theta_max 26.322
_cell_measurement_theta_min 2.572
_cell_volume 760.25(6)
_computing_cell_refinement 'SAINT V8.40A (?, 2016)'
_computing_data_reduction 'SAINT V8.40A (?, 2016)'
_computing_molecular_graphics 'Olex2 (Dolomanov et al., 2009)'
_computing_publication_material 'Olex2 (Dolomanov et al., 2009)'
_computing_structure_refinement 'ShelXL (Sheldrick, 2015)'
_computing_structure_solution 'ShelXT (Sheldrick, 2015)'
_diffrn_ambient_temperature 170.0
_diffrn_measured_fraction_theta_full 0.994
_diffrn_measured_fraction_theta_max 0.988
_diffrn_measurement_device_type 'Bruker D8 VENTURE'
_diffrn_measurement_method '\f and \w scans'
_diffrn_radiation_type MoK\a
_diffrn_radiation_wavelength 0.71073
_diffrn_reflns_av_R_equivalents 0.0348
_diffrn_reflns_av_unetI/netI 0.0390
_diffrn_reflns_Laue_measured_fraction_full 0.994
_diffrn_reflns_Laue_measured_fraction_max 0.988
_diffrn_reflns_limit_h_max 9
_diffrn_reflns_limit_h_min -9
_diffrn_reflns_limit_k_max 10
_diffrn_reflns_limit_k_min -9
_diffrn_reflns_limit_l_max 15
_diffrn_reflns_limit_l_min -15
_diffrn_reflns_number 8624
_diffrn_reflns_point_group_measured_fraction_full 0.994
_diffrn_reflns_point_group_measured_fraction_max 0.988
_diffrn_reflns_theta_full 25.242
_diffrn_reflns_theta_max 26.469
_diffrn_reflns_theta_min 2.572
_diffrn_standards_number 0
_exptl_absorpt_coefficient_mu 0.136
_exptl_absorpt_correction_T_max 0.7454
_exptl_absorpt_correction_T_min 0.6830
_exptl_absorpt_correction_type multi-scan
_exptl_absorpt_process_details
'SADABS-2016/2 (Bruker,2016/2) was used for absorption correction. wR2(int) was 0.0661 before and 0.0424 after correction. The Ratio of minimum to maximum transmission is 0.9163. The \l/2 correction factor is Not present.'
_exptl_crystal_colour red
_exptl_crystal_colour_primary red
_exptl_crystal_density_diffrn 1.604
_exptl_crystal_description block
_exptl_crystal_F_000 378
_exptl_crystal_size_max 0.15
_exptl_crystal_size_mid 0.08
_exptl_crystal_size_min 0.05
_refine_diff_density_max 0.242
_refine_diff_density_min -0.209
_refine_diff_density_rms 0.043
_refine_ls_extinction_coef 0.016(3)
_refine_ls_extinction_expression Fc^*^=kFc[1+0.001xFc^2^\l^3^/sin(2\q)]^-1/4^
_refine_ls_extinction_method 'SHELXL-2018/3 (Sheldrick 2018)'
_refine_ls_goodness_of_fit_ref 1.051
_refine_ls_hydrogen_treatment constr
_refine_ls_matrix_type full
_refine_ls_number_parameters 247
_refine_ls_number_reflns 3092
_refine_ls_number_restraints 1
_refine_ls_restrained_S_all 1.057
_refine_ls_R_factor_all 0.0650
_refine_ls_R_factor_gt 0.0404
_refine_ls_shift/su_max 0.000
_refine_ls_shift/su_mean 0.000
_refine_ls_structure_factor_coef Fsqd
_refine_ls_weighting_details 'w=1/[\s^2^(Fo^2^)+(0.0337P)^2^+0.3059P] where P=(Fo^2^+2Fc^2^)/3'
_refine_ls_weighting_scheme calc
_refine_ls_wR_factor_gt 0.0859
_refine_ls_wR_factor_ref 0.0983
_reflns_Friedel_coverage 0.000
_reflns_number_gt 2335
_reflns_number_total 3092
_reflns_threshold_expression 'I > 2\s(I)'
_cod_data_source_file d0nj03476b2.cif
_cod_data_source_block mo_22020288_0m
_cod_depositor_comments 'Adding full bibliography for 7059934--7059936.cif.'
_cod_database_code 7059935
_shelx_shelxl_version_number 2018/3
_shelx_space_group_comment
;
The symmetry employed for this shelxl refinement is uniquely defined
by the following loop, which should always be used as a source of
symmetry information in preference to the above space-group names.
They are only intended as comments.
;
_shelx_estimated_absorpt_t_max 0.993
_shelx_estimated_absorpt_t_min 0.980
_olex2_refinement_description
;
1. Fixed Uiso
 At 1.2 times of:
  All C(H) groups, All N(H) groups
 At 1.5 times of:
  All C(H,H,H) groups
2. Restrained distances
 O6-N3 \\sim O8-N3
 with sigma of 0.02
3. Others
 Fixed Sof: O8(0.75) O6(0.25)
4.a Aromatic/amide H refined with riding coordinates:
 N5(H5), C1(H1), C10(H10), C7(H7), C5(H5A)
4.b Idealised Me refined as rotating group:
 C11(H11A,H11B,H11C), C9(H9A,H9B,H9C)
;
_olex2_submission_special_instructions 'No special instructions were received'

loop_
_space_group_symop_operation_xyz
'x, y, z'
'-x, -y, -z'

loop_
_atom_site_label
_atom_site_type_symbol
_atom_site_fract_x
_atom_site_fract_y
_atom_site_fract_z
_atom_site_U_iso_or_equiv
_atom_site_adp_type
_atom_site_occupancy
_atom_site_site_symmetry_order
_atom_site_calc_flag
_atom_site_refinement_flags_posn
_atom_site_refinement_flags_adp
_atom_site_refinement_flags_occupancy
_atom_site_disorder_assembly
_atom_site_disorder_group
O7 O 0.49748(16) 0.14734(15) 0.82901(12) 0.0388(3) Uani 1 1 d . . . . .
O4 O 0.10479(17) 0.88495(18) 0.20758(12) 0.0436(4) Uani 1 1 d . . . . .
O1 O 0.34779(18) 0.75608(16) 0.63570(12) 0.0420(4) Uani 1 1 d . . . . .
O2 O 0.07412(19) 0.84929(18) 0.62526(12) 0.0508(4) Uani 1 1 d . . . . .
O3 O 0.20425(19) 0.65231(18) 0.13496(11) 0.0452(4) Uani 1 1 d . . . . .
N6 N 0.11546(19) 0.35511(18) 1.01139(12) 0.0299(3) Uani 1 1 d . . . . .
O5 O 0.3115(2) 0.13812(17) 0.36674(13) 0.0496(4) Uani 1 1 d . . . . .
N4 N 0.18264(19) 0.46235(17) 0.72317(12) 0.0284(3) Uani 1 1 d . . . . .
N7 N 0.01148(19) 0.40333(18) 1.10024(12) 0.0307(4) Uani 1 1 d . . . . .
N5 N 0.21044(19) 0.39393(18) 0.82653(12) 0.0309(4) Uani 1 1 d . . . . .
H5 H 0.298497 0.312849 0.836673 0.037 Uiso 1 1 calc R . . . .
N8 N 0.42013(18) -0.11346(17) 0.87946(12) 0.0296(3) Uani 1 1 d . . . . .
N2 N 0.2121(2) 0.76105(18) 0.59840(13) 0.0339(4) Uani 1 1 d . . . . .
N1 N 0.16636(19) 0.7353(2) 0.21365(13) 0.0348(4) Uani 1 1 d . . . . .
N3 N 0.2836(2) 0.2068(2) 0.44955(15) 0.0442(4) Uani 1 1 d D . . . .
C8 C 0.1000(2) 0.4522(2) 0.91535(14) 0.0261(4) Uani 1 1 d . . . . .
C2 C 0.2156(2) 0.6555(2) 0.50975(15) 0.0277(4) Uani 1 1 d . . . . .
O8 O 0.2494(4) 0.1323(4) 0.5418(3) 0.0580(8) Uani 0.75 1 d D . P A 1
C1 C 0.1847(2) 0.7413(2) 0.40926(15) 0.0292(4) Uani 1 1 d . . . . .
H1 H 0.156502 0.860957 0.399540 0.035 Uiso 1 1 calc R . . . .
C4 C 0.2578(2) 0.3931(2) 0.43898(16) 0.0316(4) Uani 1 1 d . . . . .
C10 C 0.5334(2) -0.0074(2) 0.85375(16) 0.0324(4) Uani 1 1 d . . . . .
H10 H 0.652872 -0.053125 0.854187 0.039 Uiso 1 1 calc R . . . .
C3 C 0.2535(2) 0.4783(2) 0.53116(15) 0.0290(4) Uani 1 1 d . . . . .
C6 C 0.1962(2) 0.6475(2) 0.32251(15) 0.0294(4) Uani 1 1 d . . . . .
C7 C 0.2823(2) 0.3976(2) 0.64236(15) 0.0311(4) Uani 1 1 d . . . . .
H7 H 0.369949 0.302780 0.653734 0.037 Uiso 1 1 calc R . . . .
C5 C 0.2307(2) 0.4740(2) 0.33592(15) 0.0328(4) Uani 1 1 d . . . . .
H5A H 0.235812 0.411558 0.275642 0.039 Uiso 1 1 calc R . . . .
C11 C 0.4762(3) -0.2937(2) 0.90266(17) 0.0394(5) Uani 1 1 d . . . . .
H11A H 0.442005 -0.352543 0.847436 0.059 Uiso 1 1 calc GR . . . .
H11B H 0.421368 -0.334122 0.976366 0.059 Uiso 1 1 calc GR . . . .
H11C H 0.603068 -0.316194 0.899837 0.059 Uiso 1 1 calc GR . . . .
C9 C 0.2351(2) -0.0538(2) 0.8789(2) 0.0442(5) Uani 1 1 d . . . . .
H9A H 0.191182 0.014877 0.939689 0.066 Uiso 1 1 calc GR . . . .
H9B H 0.172703 -0.150719 0.888287 0.066 Uiso 1 1 calc GR . . . .
H9C H 0.216780 0.014748 0.808527 0.066 Uiso 1 1 calc GR . . . .
O6 O 0.3556(13) 0.1291(11) 0.5377(8) 0.067(3) Uani 0.25 1 d D . P A 2

loop_
_atom_site_aniso_label
_atom_site_aniso_U_11
_atom_site_aniso_U_22
_atom_site_aniso_U_33
_atom_site_aniso_U_23
_atom_site_aniso_U_13
_atom_site_aniso_U_12
O7 0.0308(7) 0.0285(7) 0.0556(9) -0.0044(6) -0.0048(6) -0.0017(5)
O4 0.0337(8) 0.0481(9) 0.0441(9) 0.0017(7) -0.0081(6) 0.0040(6)
O1 0.0456(9) 0.0387(8) 0.0464(9) -0.0069(7) -0.0146(7) -0.0105(6)
O2 0.0519(9) 0.0472(9) 0.0504(10) -0.0232(7) -0.0078(7) 0.0151(7)
O3 0.0552(9) 0.0554(9) 0.0306(8) -0.0097(7) -0.0028(7) -0.0229(7)
N6 0.0347(9) 0.0275(8) 0.0278(9) -0.0057(6) -0.0057(6) -0.0020(6)
O5 0.0581(10) 0.0370(8) 0.0567(10) -0.0235(7) 0.0006(7) -0.0086(7)
N4 0.0300(8) 0.0272(7) 0.0275(8) -0.0027(6) -0.0016(6) -0.0057(6)
N7 0.0355(9) 0.0263(8) 0.0296(9) -0.0055(6) -0.0045(6) -0.0013(6)
N5 0.0301(8) 0.0289(8) 0.0304(9) -0.0010(6) -0.0029(6) 0.0015(6)
N8 0.0251(8) 0.0273(8) 0.0351(9) -0.0040(6) -0.0046(6) 0.0000(6)
N2 0.0390(10) 0.0268(8) 0.0353(9) -0.0066(7) -0.0058(7) -0.0007(6)
N1 0.0273(8) 0.0447(10) 0.0337(9) -0.0029(8) -0.0046(7) -0.0104(7)
N3 0.0584(12) 0.0300(9) 0.0416(11) -0.0080(8) 0.0061(9) -0.0089(8)
C8 0.0274(9) 0.0250(9) 0.0277(10) -0.0043(7) -0.0053(7) -0.0068(7)
C2 0.0245(9) 0.0283(9) 0.0297(10) -0.0078(7) 0.0000(7) -0.0025(7)
O8 0.092(2) 0.0324(12) 0.0461(16) 0.0003(10) 0.0036(17) -0.0162(16)
C1 0.0257(9) 0.0269(9) 0.0341(10) -0.0040(8) -0.0021(7) -0.0028(7)
C4 0.0321(10) 0.0258(9) 0.0357(11) -0.0093(8) 0.0060(8) -0.0063(7)
C10 0.0262(9) 0.0314(10) 0.0390(11) -0.0068(8) -0.0059(8) 0.0006(7)
C3 0.0241(9) 0.0281(9) 0.0323(10) -0.0044(8) 0.0036(7) -0.0034(7)
C6 0.0229(9) 0.0343(10) 0.0305(10) -0.0038(8) -0.0006(7) -0.0063(7)
C7 0.0311(10) 0.0266(9) 0.0326(10) -0.0024(8) 0.0005(8) -0.0010(7)
C5 0.0315(10) 0.0359(10) 0.0315(10) -0.0101(8) 0.0046(8) -0.0101(8)
C11 0.0396(11) 0.0295(10) 0.0450(13) -0.0015(9) -0.0017(9) -0.0002(8)
C9 0.0260(10) 0.0348(11) 0.0717(16) -0.0089(10) -0.0082(10) -0.0014(8)
O6 0.111(8) 0.028(4) 0.049(5) -0.004(3) 0.016(6) -0.005(5)

loop_
_atom_type_symbol
_atom_type_description
_atom_type_scat_dispersion_real
_atom_type_scat_dispersion_imag
_atom_type_scat_source
C C 0.0033 0.0016 'International Tables Vol C Tables 4.2.6.8 and 6.1.1.4'
H H 0.0000 0.0000 'International Tables Vol C Tables 4.2.6.8 and 6.1.1.4'
N N 0.0061 0.0033 'International Tables Vol C Tables 4.2.6.8 and 6.1.1.4'
O O 0.0106 0.0060 'International Tables Vol C Tables 4.2.6.8 and 6.1.1.4'

loop_
_geom_angle_atom_site_label_1
_geom_angle_atom_site_label_2
_geom_angle_atom_site_label_3
_geom_angle
_geom_angle_site_symmetry_1
_geom_angle_site_symmetry_3
_geom_angle_publ_flag
N7 N6 C8 117.74(14) . . ?
C7 N4 N5 117.40(15) . . ?
N6 N7 C8 116.05(15) . 2_567 ?
N4 N5 H5 120.3 . . ?
N4 N5 C8 119.34(14) . . ?
C8 N5 H5 120.3 . . ?
C10 N8 C11 121.26(15) . . ?
C10 N8 C9 120.60(15) . . ?
C11 N8 C9 118.04(15) . . ?
O1 N2 C2 117.55(14) . . ?
O2 N2 O1 126.03(15) . . ?
O2 N2 C2 116.38(15) . . ?
O4 N1 O3 124.79(17) . . ?
O4 N1 C6 117.88(15) . . ?
O3 N1 C6 117.33(16) . . ?
O5 N3 O8 123.1(2) . . ?
O5 N3 C4 118.67(18) . . ?
O5 N3 O6 118.5(4) . . ?
O8 N3 C4 117.3(2) . . ?
O6 N3 C4 115.1(4) . . ?
N6 C8 N7 126.21(16) . 2_567 ?
N6 C8 N5 114.66(15) . . ?
N7 C8 N5 119.13(16) 2_567 . ?
C1 C2 N2 115.71(15) . . ?
C1 C2 C3 124.46(16) . . ?
C3 C2 N2 119.81(16) . . ?
C2 C1 H1 121.2 . . ?
C2 C1 C6 117.51(16) . . ?
C6 C1 H1 121.2 . . ?
C3 C4 N3 120.74(17) . . ?
C5 C4 N3 115.61(16) . . ?
C5 C4 C3 123.58(16) . . ?
O7 C10 N8 125.52(17) . . ?
O7 C10 H10 117.2 . . ?
N8 C10 H10 117.2 . . ?
C2 C3 C7 120.42(16) . . ?
C4 C3 C2 114.06(17) . . ?
C4 C3 C7 125.52(16) . . ?
C1 C6 N1 118.95(16) . . ?
C5 C6 N1 118.98(16) . . ?
C5 C6 C1 122.05(18) . . ?
N4 C7 C3 116.25(16) . . ?
N4 C7 H7 121.9 . . ?
C3 C7 H7 121.9 . . ?
C4 C5 H5A 120.9 . . ?
C6 C5 C4 118.30(17) . . ?
C6 C5 H5A 120.9 . . ?
N8 C11 H11A 109.5 . . ?
N8 C11 H11B 109.5 . . ?
N8 C11 H11C 109.5 . . ?
H11A C11 H11B 109.5 . . ?
H11A C11 H11C 109.5 . . ?
H11B C11 H11C 109.5 . . ?
N8 C9 H9A 109.5 . . ?
N8 C9 H9B 109.5 . . ?
N8 C9 H9C 109.5 . . ?
H9A C9 H9B 109.5 . . ?
H9A C9 H9C 109.5 . . ?
H9B C9 H9C 109.5 . . ?

loop_
_geom_bond_atom_site_label_1
_geom_bond_atom_site_label_2
_geom_bond_distance
_geom_bond_site_symmetry_2
_geom_bond_publ_flag
O7 C10 1.240(2) . ?
O4 N1 1.221(2) . ?
O1 N2 1.2220(19) . ?
O2 N2 1.2184(19) . ?
O3 N1 1.2285(19) . ?
N6 N7 1.323(2) . ?
N6 C8 1.337(2) . ?
O5 N3 1.204(2) . ?
N4 N5 1.353(2) . ?
N4 C7 1.282(2) . ?
N7 C8 1.345(2) 2_567 ?
N5 H5 0.8800 . ?
N5 C8 1.372(2) . ?
N8 C10 1.316(2) . ?
N8 C11 1.451(2) . ?
N8 C9 1.454(2) . ?
N2 C2 1.476(2) . ?
N1 C6 1.463(2) . ?
N3 O8 1.223(3) . ?
N3 C4 1.477(2) . ?
N3 O6 1.335(9) . ?
C2 C1 1.370(2) . ?
C2 C3 1.409(2) . ?
C1 H1 0.9500 . ?
C1 C6 1.382(2) . ?
C4 C3 1.405(2) . ?
C4 C5 1.377(3) . ?
C10 H10 0.9500 . ?
C3 C7 1.469(3) . ?
C6 C5 1.375(3) . ?
C7 H7 0.9500 . ?
C5 H5A 0.9500 . ?
C11 H11A 0.9800 . ?
C11 H11B 0.9800 . ?
C11 H11C 0.9800 . ?
C9 H9A 0.9800 . ?
C9 H9B 0.9800 . ?
C9 H9C 0.9800 . ?
